data_4327759
loop_
_publ_author_name
'Lang Shao'
'Yi Li'
'Jihong Yu'
'Ruren Xu'

_publ_section_title
;
 Divalent-Metal-Stabilized Aluminophosphates Exhibiting a New Zeolite
 Framework Topology
;
_journal_name_full 'Inorganic Chemistry'
_journal_page_first 225
_journal_page_last 229
_journal_paper_doi 10.1021/ic201515z
_journal_volume 51
_journal_year 2012
_chemical_formula_sum 'C2.5 H7 Al2 N O12 P3 Zn'
_chemical_formula_weight 455.33
_chemical_name_common ZnAPO-CJ62
_chemical_name_systematic
; 
 ? 
;
_space_group_IT_number 61
_symmetry_cell_setting orthorhombic
_symmetry_space_group_name_Hall '-P 2ac 2ab'
_symmetry_space_group_name_H-M 'P b c a'
_atom_sites_solution_primary direct
_atom_sites_solution_secondary difmap
_audit_creation_method SHELXL-97
_cell_angle_alpha 90.00
_cell_angle_beta 90.00
_cell_angle_gamma 90.00
_cell_formula_units_Z 8
_cell_length_a 15.896(3)
_cell_length_b 9.7475(19)
_cell_length_c 17.070(3)
_cell_measurement_temperature 296(2)
_cell_volume 2644.9(9)
_computing_cell_refinement 'Bruker SMART'
_computing_data_collection 'Bruker SMART'
_computing_data_reduction 'Bruker SAINT'
_computing_molecular_graphics 'Bruker SHELXTL'
_computing_publication_material 'Bruker SHELXTL'
_computing_structure_refinement 'SHELXL-97 (Sheldrick, 2008)'
_computing_structure_solution 'SHELXS-97 (Sheldrick, 2008)'
_diffrn_ambient_temperature 296(2)
_diffrn_measured_fraction_theta_full 0.997
_diffrn_measured_fraction_theta_max 0.997
_diffrn_radiation_monochromator graphite
_diffrn_radiation_source 'fine-focus sealed tube'
_diffrn_radiation_type MoK\a
_diffrn_radiation_wavelength 0.71073
_diffrn_reflns_av_R_equivalents 0.0486
_diffrn_reflns_av_sigmaI/netI 0.0340
_diffrn_reflns_limit_h_max 21
_diffrn_reflns_limit_h_min -21
_diffrn_reflns_limit_k_max 7
_diffrn_reflns_limit_k_min -13
_diffrn_reflns_limit_l_max 22
_diffrn_reflns_limit_l_min -22
_diffrn_reflns_number 18221
_diffrn_reflns_theta_full 28.35
_diffrn_reflns_theta_max 28.35
_diffrn_reflns_theta_min 2.39
_exptl_absorpt_coefficient_mu 2.417
_exptl_absorpt_correction_T_max 0.7457
_exptl_absorpt_correction_T_min 0.6122
_exptl_absorpt_correction_type multi-scan
_exptl_absorpt_process_details SADABS
_exptl_crystal_colour colorless
_exptl_crystal_density_diffrn 2.287
_exptl_crystal_description plate
_exptl_crystal_F_000 1808
_exptl_crystal_size_max 0.16
_exptl_crystal_size_mid 0.12
_exptl_crystal_size_min 0.07
_refine_diff_density_max 0.865
_refine_diff_density_min -0.768
_refine_diff_density_rms 0.122
_refine_ls_extinction_method none
_refine_ls_goodness_of_fit_ref 1.016
_refine_ls_matrix_type full
_refine_ls_number_parameters 192
_refine_ls_number_reflns 3292
_refine_ls_number_restraints 6
_refine_ls_restrained_S_all 1.060
_refine_ls_R_factor_all 0.0585
_refine_ls_R_factor_gt 0.0460
_refine_ls_shift/su_max 0.001
_refine_ls_shift/su_mean 0.000
_refine_ls_structure_factor_coef Fsqd
_refine_ls_weighting_details 'calc w=1/[\s^2^(Fo^2^)+(0.0434P)^2^+15.5820P] where P=(Fo^2^+2Fc^2^)/3'
_refine_ls_weighting_scheme calc
_refine_ls_wR_factor_gt 0.1136
_refine_ls_wR_factor_ref 0.1199
_reflns_number_gt 2725
_reflns_number_total 3292
_reflns_threshold_expression >2sigma(I)
_cod_data_source_file ic201515z_si_003.cif
_cod_data_source_block ZnAPO-CJ62
_cod_original_formula_sum 'C2.50 H7 Al2 N O12 P3 Zn'
_cod_database_code 4327759

loop_
_symmetry_equiv_pos_as_xyz
'x, y, z'
'-x+1/2, -y, z+1/2'
'-x, y+1/2, -z+1/2'
'x+1/2, -y+1/2, -z'
'-x, -y, -z'
'x-1/2, y, -z-1/2'
'x, -y-1/2, z-1/2'
'-x-1/2, y-1/2, z'

loop_
_atom_site_label
_atom_site_type_symbol
_atom_site_fract_x
_atom_site_fract_y
_atom_site_fract_z
_atom_site_U_iso_or_equiv
_atom_site_adp_type
_atom_site_occupancy
_atom_site_symmetry_multiplicity
_atom_site_calc_flag
_atom_site_refinement_flags
Zn1 Zn 0.28803(5) 0.52742(7) 0.41400(4) 0.0208(2) Uani 0.506(3) 1 d P
Al1 Al 0.28803(5) 0.52742(7) 0.41400(4) 0.0208(2) Uani 0.494(3) 1 d P
Zn2 Zn 0.50754(5) 0.36378(8) 0.31195(5) 0.0227(2) Uani 0.494(3) 1 d P
Al2 Al 0.50754(5) 0.36378(8) 0.31195(5) 0.0227(2) Uani 0.506(3) 1 d P
Al3 Al 0.25950(7) 0.20471(12) 0.18825(7) 0.0142(2) Uani 1 1 d .
P1 P 0.32565(7) -0.05011(11) 0.09943(6) 0.0189(2) Uani 1 1 d U
P2 P 0.33788(7) 0.23811(11) 0.35535(7) 0.0199(2) Uani 1 1 d .
P3 P 0.40470(7) 0.62415(11) 0.27531(6) 0.0180(2) Uani 1 1 d .
O1 O 0.3097(3) 0.5672(5) 0.5138(2) 0.0619(12) Uani 1 1 d U
O2 O 0.1834(2) 0.5981(4) 0.3891(2) 0.0388(9) Uani 1 1 d .
O3 O 0.2834(2) 0.3461(4) 0.3932(3) 0.0442(10) Uani 1 1 d .
O4 O 0.3727(2) 0.6125(4) 0.3594(2) 0.0317(8) Uani 1 1 d .
O5 O 0.4310(2) 0.2656(4) 0.3706(2) 0.0351(8) Uani 1 1 d .
O6 O 0.3240(3) 0.2383(5) 0.2673(2) 0.0468(11) Uani 1 1 d .
O7 O 0.5495(2) 0.2597(4) 0.2316(2) 0.0357(8) Uani 1 1 d .
O8 O 0.5851(2) 0.4096(4) 0.3835(3) 0.0509(11) Uani 1 1 d .
O9 O 0.4629(2) 0.5057(3) 0.2555(2) 0.0319(8) Uani 1 1 d .
O10 O 0.1684(2) 0.1200(4) 0.2170(2) 0.0360(8) Uani 1 1 d .
O11 O 0.3101(3) 0.0978(4) 0.1218(2) 0.0411(9) Uani 1 1 d .
O12 O 0.2644(2) -0.1413(4) 0.1433(2) 0.0385(9) Uani 1 1 d .
C1 C 0.0636(6) 0.5043(10) 0.5411(5) 0.074(2) Uiso 1 1 d .
C2 C 0.0951(11) 0.3749(17) 0.5040(10) 0.067(4) Uiso 0.50 1 d P
C3 C 0.0351(15) 0.633(2) 0.5763(13) 0.097(6) Uiso 0.50 1 d P
N4 N 0.0736(11) 0.3484(18) 0.4413(10) 0.080(4) Uiso 0.25 1 d P
C4 C 0.0736(11) 0.3484(18) 0.4413(10) 0.080(4) Uiso 0.25 1 d P
N5 N -0.0083(12) 0.7125(19) 0.5348(11) 0.087(5) Uiso 0.25 1 d P
C5 C -0.0083(12) 0.7125(19) 0.5348(11) 0.087(5) Uiso 0.25 1 d P
N6 N 0.0367(13) 0.480(2) 0.4733(12) 0.043(4) Uiso 0.25 1 d P
N6' N 0.0209(12) 0.584(2) 0.4977(11) 0.041(4) Uiso 0.25 1 d P

loop_
_atom_site_aniso_label
_atom_site_aniso_U_11
_atom_site_aniso_U_22
_atom_site_aniso_U_33
_atom_site_aniso_U_23
_atom_site_aniso_U_13
_atom_site_aniso_U_12
Zn1 0.0245(4) 0.0192(4) 0.0188(4) 0.0009(3) 0.0017(3) 0.0005(3)
Al1 0.0245(4) 0.0192(4) 0.0188(4) 0.0009(3) 0.0017(3) 0.0005(3)
Zn2 0.0182(4) 0.0203(4) 0.0297(4) -0.0007(3) 0.0002(3) 0.0022(3)
Al2 0.0182(4) 0.0203(4) 0.0297(4) -0.0007(3) 0.0002(3) 0.0022(3)
Al3 0.0130(5) 0.0129(5) 0.0167(5) 0.0006(4) 0.0018(4) 0.0015(4)
P1 0.0208(5) 0.0186(5) 0.0172(5) 0.0014(4) 0.0010(4) 0.0036(4)
P2 0.0167(5) 0.0164(5) 0.0266(5) 0.0020(4) -0.0045(4) -0.0007(4)
P3 0.0159(5) 0.0155(5) 0.0227(5) 0.0042(4) 0.0000(4) 0.0006(4)
O1 0.094(3) 0.062(3) 0.0294(19) 0.0030(19) -0.006(2) 0.002(3)
O2 0.046(2) 0.0221(17) 0.049(2) 0.0114(16) 0.0059(18) 0.0044(16)
O3 0.0318(19) 0.0288(19) 0.072(3) -0.0053(19) 0.0141(19) 0.0045(16)
O4 0.0357(18) 0.0317(18) 0.0278(17) 0.0016(14) 0.0120(14) -0.0014(15)
O5 0.0166(15) 0.042(2) 0.047(2) -0.0019(17) -0.0078(15) 0.0001(15)
O6 0.043(2) 0.068(3) 0.0296(19) 0.0097(19) -0.0146(17) -0.016(2)
O7 0.043(2) 0.0268(17) 0.037(2) -0.0057(15) 0.0003(16) 0.0161(16)
O8 0.0237(18) 0.048(2) 0.081(3) -0.021(2) 0.0010(19) -0.0092(18)
O9 0.0306(18) 0.0300(17) 0.0350(18) 0.0016(15) 0.0024(15) 0.0133(15)
O10 0.0296(18) 0.0337(19) 0.045(2) 0.0006(16) 0.0158(16) -0.0032(16)
O11 0.048(2) 0.0207(17) 0.055(2) -0.0037(16) 0.0242(19) -0.0010(16)
O12 0.0326(19) 0.0260(18) 0.057(2) 0.0100(17) 0.0088(17) -0.0023(15)

loop_
_atom_type_symbol
_atom_type_description
_atom_type_scat_dispersion_real
_atom_type_scat_dispersion_imag
_atom_type_scat_source
C C 0.0033 0.0016 'International Tables Vol C Tables 4.2.6.8 and 6.1.1.4'
H H 0.0000 0.0000 'International Tables Vol C Tables 4.2.6.8 and 6.1.1.4'
N N 0.0061 0.0033 'International Tables Vol C Tables 4.2.6.8 and 6.1.1.4'
O O 0.0106 0.0060 'International Tables Vol C Tables 4.2.6.8 and 6.1.1.4'
Al Al 0.0645 0.0514 'International Tables Vol C Tables 4.2.6.8 and 6.1.1.4'
P P 0.1023 0.0942 'International Tables Vol C Tables 4.2.6.8 and 6.1.1.4'
Zn Zn 0.2839 1.4301 'International Tables Vol C Tables 4.2.6.8 and 6.1.1.4'

loop_
_geom_angle_atom_site_label_1
_geom_angle_atom_site_label_2
_geom_angle_atom_site_label_3
_geom_angle
_geom_angle_site_symmetry_1
_geom_angle_site_symmetry_3
O1 Zn1 O3 114.2(2) . .
O1 Zn1 O4 104.2(2) . .
O3 Zn1 O4 111.87(17) . .
O1 Zn1 O2 108.2(2) . .
O3 Zn1 O2 106.44(18) . .
O4 Zn1 O2 112.00(16) . .
O8 Zn2 O9 115.93(19) . .
O8 Zn2 O7 113.47(18) . .
O9 Zn2 O7 99.54(16) . .
O8 Zn2 O5 102.31(19) . .
O9 Zn2 O5 115.00(16) . .
O7 Zn2 O5 111.07(17) . .
O6 Al3 O12 108.2(2) . 8_665
O6 Al3 O11 110.4(2) . .
O12 Al3 O11 109.4(2) 8_665 .
O6 Al3 O10 111.3(2) . .
O12 Al3 O10 110.81(19) 8_665 .
O11 Al3 O10 106.58(18) . .
O1 P1 O8 108.7(3) 7_565 3_645
O1 P1 O11 109.0(3) 7_565 .
O8 P1 O11 110.8(3) 3_645 .
O1 P1 O12 108.0(3) 7_565 .
O8 P1 O12 111.0(2) 3_645 .
O11 P1 O12 109.2(2) . .
O3 P2 O6 109.8(3) . .
O3 P2 O2 109.7(2) . 8_655
O6 P2 O2 110.1(2) . 8_655
O3 P2 O5 111.1(2) . .
O6 P2 O5 108.0(2) . .
O2 P2 O5 108.0(2) 8_655 .
O7 P3 O9 110.7(2) 3_655 .
O7 P3 O4 107.4(2) 3_655 .
O9 P3 O4 110.9(2) . .
O7 P3 O10 109.8(2) 3_655 8_665
O9 P3 O10 107.3(2) . 8_665
O4 P3 O10 110.9(2) . 8_665
P1 O1 Zn1 161.0(4) 7_566 .
P2 O2 Zn1 128.4(2) 8_665 .
P2 O3 Zn1 138.1(3) . .
P3 O4 Zn1 139.0(2) . .
P2 O5 Zn2 129.7(2) . .
P2 O6 Al3 149.3(3) . .
P3 O7 Zn2 135.8(2) 3_645 .
P1 O8 Zn2 148.0(3) 3_655 .
P3 O9 Zn2 134.0(2) . .
P3 O10 Al3 143.5(3) 8_655 .
P1 O11 Al3 144.3(3) . .
P1 O12 Al3 150.4(3) . 8_655
N6 C1 N6' 52.8(13) . .
N6 C1 C3 115.7(15) . .
N6' C1 C3 63.3(13) . .
N6 C1 C2 64.3(12) . .
N6' C1 C2 116.5(13) . .
C3 C1 C2 178.2(14) . .
N6 C1 N6 62.8(15) . 5_566
N6' C1 N6 47.8(11) . 5_566
C3 C1 N6 71.1(12) . 5_566
C2 C1 N6 110.1(12) . 5_566
N6 C1 N6' 44.6(11) . 5_566
N6' C1 N6' 70.5(14) . 5_566
C3 C1 N6' 110.1(13) . 5_566
C2 C1 N6' 71.2(10) . 5_566
N6 C1 N6' 39.1(9) 5_566 5_566
N4 C2 N6 68.9(14) . .
N4 C2 C1 118.9(16) . .
N6 C2 C1 49.9(10) . .
N4 C2 C5 46.1(12) . 5_566
N6 C2 C5 73.1(12) . 5_566
C1 C2 C5 107.8(12) . 5_566
N4 C2 N5 46.1(12) . 5_566
N6 C2 N5 73.1(12) . 5_566
C1 C2 N5 107.8(12) . 5_566
C5 C2 N5 0.0(13) 5_566 5_566
N4 C2 N6' 75.2(14) . 5_566
N6 C2 N6' 40.0(10) . 5_566
C1 C2 N6' 60.0(9) . 5_566
C5 C2 N6' 47.8(9) 5_566 5_566
N5 C2 N6' 47.8(9) 5_566 5_566
N5 C3 N6' 66.0(16) . .
N5 C3 C1 117.9(19) . .
N6' C3 C1 51.9(12) . .
N5 C3 C4 45.8(12) . 5_566
N6' C3 C4 73.9(14) . 5_566
C1 C3 C4 108.9(15) . 5_566
N5 C3 N4 45.8(12) . 5_566
N6' C3 N4 73.9(14) . 5_566
C1 C3 N4 108.9(15) . 5_566
C4 C3 N4 0.0(2) 5_566 5_566
N5 C3 N6 76.4(16) . 5_566
N6' C3 N6 42.3(11) . 5_566
C1 C3 N6 58.6(11) . 5_566
C4 C3 N6 50.3(10) 5_566 5_566
N4 C3 N6 50.3(10) 5_566 5_566
C2 N4 C5 92.8(17) . 5_566
C2 N4 N5 92.8(17) . 5_566
C5 N4 N5 0(2) 5_566 5_566
C2 N4 N6 65.8(14) . .
C5 N4 N6 87.9(15) 5_566 .
N5 N4 N6 87.9(15) 5_566 .
C2 N4 C3 115.2(17) . 5_566
C5 N4 C3 45.5(12) 5_566 5_566
N5 N4 C3 45.5(12) 5_566 5_566
N6 N4 C3 66.0(13) . 5_566
C3 N5 C4 88.7(18) . 5_566
C3 N5 N4 88.7(18) . 5_566
C4 N5 N4 0.0(17) 5_566 5_566
C3 N5 N6' 62.9(15) . .
C4 N5 N6' 89.9(16) 5_566 .
N4 N5 N6' 89.9(16) 5_566 .
C3 N5 C2 110.1(17) . 5_566
C4 N5 C2 41.1(10) 5_566 5_566
N4 N5 C2 41.1(10) 5_566 5_566
N6' N5 C2 70.9(12) . 5_566
N6' N6 N6' 98(2) . 5_566
N6' N6 C1 64.2(15) . .
N6' N6 C1 88.7(16) 5_566 .
N6' N6 C2 129(2) . .
N6' N6 C2 88.4(17) 5_566 .
C1 N6 C2 65.8(12) . .
N6' N6 N4 170(2) . .
N6' N6 N4 90.2(18) 5_566 .
C1 N6 N4 111.1(16) . .
C2 N6 N4 45.3(10) . .
N6' N6 N6 51.7(15) . 5_566
N6' N6 N6 46.6(14) 5_566 5_566
C1 N6 N6 70.3(15) . 5_566
C2 N6 N6 116(2) . 5_566
N4 N6 N6 137(2) . 5_566
N6' N6 C1 75.7(15) . 5_566
N6' N6 C1 50.8(12) 5_566 5_566
C1 N6 C1 117.2(15) . 5_566
C2 N6 C1 137.5(16) . 5_566
N4 N6 C1 114.0(15) . 5_566
N6 N6 C1 46.9(12) 5_566 5_566
N6' N6 C3 126(2) . 5_566
N6' N6 C3 53.0(14) 5_566 5_566
C1 N6 C3 139.9(17) . 5_566
C2 N6 C3 98.1(15) . 5_566
N4 N6 C3 63.7(12) . 5_566
N6 N6 C3 87.3(18) 5_566 5_566
C1 N6 C3 50.3(10) 5_566 5_566
N6' N6 C5 148(2) . 5_566
N6' N6 C5 49.8(14) 5_566 5_566
C1 N6 C5 109.1(15) . 5_566
C2 N6 C5 60.0(11) . 5_566
N4 N6 C5 40.7(9) . 5_566
N6 N6 C5 96.4(18) 5_566 5_566
C1 N6 C5 81.5(11) 5_566 5_566
C3 N6 C5 39.2(9) 5_566 5_566
N6 N6' N6 82(2) . 5_566
N6 N6' C1 63.0(15) . .
N6 N6' C1 81.3(16) 5_566 .
N6 N6' C3 127(2) . .
N6 N6' C3 84.7(18) 5_566 .
C1 N6' C3 64.8(13) . .
N6 N6' N5 173(2) . .
N6 N6' N5 91.4(18) 5_566 .
C1 N6' N5 115.9(17) . .
C3 N6' N5 51.0(13) . .
N6 N6' C1 65.3(15) . 5_566
N6 N6' C1 46.7(12) 5_566 5_566
C1 N6' C1 109.5(14) . 5_566
C3 N6' C1 130.0(16) . 5_566
N5 N6' C1 110.0(14) . 5_566
N6 N6' N6' 42.8(14) . 5_566
N6 N6' N6' 38.9(12) 5_566 5_566
C1 N6' N6' 67.0(13) . 5_566
C3 N6' N6' 108.8(19) . 5_566
N5 N6' N6' 130(2) . 5_566
C1 N6' N6' 42.6(9) 5_566 5_566
N6 N6' C2 113.8(19) . 5_566
N6 N6' C2 51.6(13) 5_566 5_566
C1 N6' C2 131.3(15) . 5_566
C3 N6' C2 95.5(15) . 5_566
N5 N6' C2 61.3(11) . 5_566
C1 N6' C2 48.7(8) 5_566 5_566
N6' N6' C2 80.2(14) 5_566 5_566
N6 N6' C4 133(2) . 5_566
N6 N6' C4 51.1(14) 5_566 5_566
C1 N6' C4 107.9(14) . 5_566
C3 N6' C4 60.6(13) . 5_566
N5 N6' C4 40.6(9) . 5_566
C1 N6' C4 76.9(10) 5_566 5_566
N6' N6' C4 89.9(15) 5_566 5_566
C2 N6' C4 35.0(7) 5_566 5_566

loop_
_geom_bond_atom_site_label_1
_geom_bond_atom_site_label_2
_geom_bond_distance
_geom_bond_site_symmetry_2
Zn1 O1 1.781(4) .
Zn1 O3 1.804(4) .
Zn1 O4 1.835(3) .
Zn1 O2 1.850(4) .
Zn2 O8 1.791(4) .
Zn2 O9 1.829(3) .
Zn2 O7 1.832(3) .
Zn2 O5 1.844(4) .
Al3 O6 1.727(4) .
Al3 O12 1.728(4) 8_665
Al3 O11 1.738(4) .
Al3 O10 1.738(4) .
P1 O1 1.493(4) 7_565
P1 O8 1.501(4) 3_645
P1 O11 1.511(4) .
P1 O12 1.516(4) .
P2 O3 1.508(4) .
P2 O6 1.518(4) .
P2 O2 1.520(4) 8_655
P2 O5 1.526(3) .
P3 O7 1.513(3) 3_655
P3 O9 1.517(3) .
P3 O4 1.528(3) .
P3 O10 1.530(3) 8_665
O1 P1 1.493(4) 7_566
O2 P2 1.520(4) 8_665
O7 P3 1.513(3) 3_645
O8 P1 1.501(4) 3_655
O10 P3 1.530(3) 8_655
O12 Al3 1.728(4) 8_655
C1 N6 1.26(2) .
C1 N6' 1.27(2) .
C1 C3 1.46(2) .
C1 C2 1.498(18) .
C1 N6 1.62(2) 5_566
C1 N6' 1.73(2) 5_566
C2 N4 1.15(2) .
C2 N6 1.48(3) .
C2 C5 1.75(2) 5_566
C2 N5 1.75(2) 5_566
C2 N6' 1.89(3) 5_566
C3 N5 1.26(3) .
C3 N6' 1.44(3) .
C3 C4 1.76(3) 5_566
C3 N4 1.76(3) 5_566
C3 N6 1.80(3) 5_566
N4 C5 1.26(2) 5_566
N4 N5 1.26(2) 5_566
N4 N6 1.51(3) .
N4 C3 1.76(3) 5_566
N5 C4 1.26(2) 5_566
N5 N4 1.26(2) 5_566
N5 N6' 1.48(3) .
N5 C2 1.75(2) 5_566
N6 N6' 1.12(3) .
N6 N6' 1.21(3) 5_566
N6 N6 1.53(4) 5_566
N6 C1 1.62(2) 5_566
N6 C3 1.80(3) 5_566
N6 C5 1.94(3) 5_566
N6' N6 1.21(3) 5_566
N6' C1 1.73(2) 5_566
N6' N6' 1.77(4) 5_566
N6' C2 1.89(3) 5_566
N6' C4 1.94(3) 5_566
